data_7041355
loop_
_publ_author_name
'Hanf, S.'
'Garc\'ia-Rodr\'iguez, R'
'Feldmann, S.'
'Bond, A. D.'
'Hey-Hawkins, E'
'Wright, D. S.'

_publ_section_title
;
 Multidentate 2-pyridyl-phosphine ligands - towards ligand tuning and
 chirality.
;
_journal_issue 3
_journal_name_full 'Dalton transactions (Cambridge, England : 2003)'
_journal_page_first 814
_journal_page_last 824
_journal_paper_doi 10.1039/c6dt04390a
_journal_volume 46
_journal_year 2017
_chemical_formula_moiety 'C28 H34 Cl2 Li2 N4 O2 P2'
_chemical_formula_sum 'C28 H34 Cl2 Li2 N4 O2 P2'
_chemical_formula_weight 605.31
_space_group_crystal_system monoclinic
_space_group_IT_number 15
_space_group_name_Hall '-I 2ya'
_space_group_name_H-M_alt 'I 1 2/a 1'
_symmetry_space_group_name_Hall '-I 2ya'
_symmetry_space_group_name_H-M 'I 1 2/a 1'
_atom_sites_solution_hydrogens geom
_audit_creation_method SHELXL-2014/7
_audit_update_record
;
2016-09-22 deposited with the CCDC.
2016-12-07 downloaded from the CCDC.
;
_cell_angle_alpha 90
_cell_angle_beta 104.894(4)
_cell_angle_gamma 90
_cell_formula_units_Z 4
_cell_length_a 19.1423(14)
_cell_length_b 8.0771(6)
_cell_length_c 22.2684(18)
_cell_measurement_reflns_used 9888
_cell_measurement_temperature 180(2)
_cell_measurement_theta_max 58.20
_cell_measurement_theta_min 4.11
_cell_volume 3327.3(4)
_computing_cell_refinement 'SAINT (Bruker, 2014)'
_computing_data_collection 'APEX2 (Bruker, 2014)'
_computing_data_reduction SAINT
_computing_molecular_graphics 'Mercury (Macrae et al., 2008)'
_computing_publication_material SHELXL
_computing_structure_refinement 'SHELXL (Sheldrick, 2015)'
_computing_structure_solution 'SHELXT (Sheldrick, 2015)'
_diffrn_ambient_temperature 180(2)
_diffrn_measured_fraction_theta_full 0.992
_diffrn_measured_fraction_theta_max 0.992
_diffrn_measurement_device_type 'Bruker D8-QUEST PHOTON-100'
_diffrn_measurement_method '\w and \f-scans'
_diffrn_radiation_type CuK\a
_diffrn_radiation_wavelength 1.54178
_diffrn_reflns_av_R_equivalents 0.1013
_diffrn_reflns_av_unetI/netI 0.0426
_diffrn_reflns_Laue_measured_fraction_full 0.992
_diffrn_reflns_Laue_measured_fraction_max 0.992
_diffrn_reflns_limit_h_max 21
_diffrn_reflns_limit_h_min -21
_diffrn_reflns_limit_k_max 8
_diffrn_reflns_limit_k_min -8
_diffrn_reflns_limit_l_max 24
_diffrn_reflns_limit_l_min -24
_diffrn_reflns_number 33730
_diffrn_reflns_point_group_measured_fraction_full 0.992
_diffrn_reflns_point_group_measured_fraction_max 0.992
_diffrn_reflns_theta_full 59.462
_diffrn_reflns_theta_max 59.462
_diffrn_reflns_theta_min 4.108
_diffrn_source 'Incoatec I\mS Cu microsource'
_exptl_absorpt_coefficient_mu 2.896
_exptl_absorpt_correction_T_max 0.7516
_exptl_absorpt_correction_T_min 0.5975
_exptl_absorpt_correction_type multi-scan
_exptl_absorpt_process_details 'SADABS (Bruker, 2014)'
_exptl_crystal_colour colourless
_exptl_crystal_density_diffrn 1.208
_exptl_crystal_description block
_exptl_crystal_F_000 1264
_exptl_crystal_size_max 0.170
_exptl_crystal_size_mid 0.140
_exptl_crystal_size_min 0.120
_refine_diff_density_max 0.459
_refine_diff_density_min -0.315
_refine_diff_density_rms 0.066
_refine_ls_extinction_method none
_refine_ls_goodness_of_fit_ref 1.059
_refine_ls_hydrogen_treatment constr
_refine_ls_matrix_type full
_refine_ls_number_parameters 200
_refine_ls_number_reflns 2405
_refine_ls_number_restraints 60
_refine_ls_restrained_S_all 1.071
_refine_ls_R_factor_all 0.1085
_refine_ls_R_factor_gt 0.0719
_refine_ls_shift/su_max 0.000
_refine_ls_shift/su_mean 0.000
_refine_ls_structure_factor_coef Fsqd
_refine_ls_weighting_details 'w=1/[\s^2^(Fo^2^)+(0.0858P)^2^+13.7945P] where P=(Fo^2^+2Fc^2^)/3'
_refine_ls_weighting_scheme calc
_refine_ls_wR_factor_gt 0.1768
_refine_ls_wR_factor_ref 0.2042
_reflns_Friedel_coverage 0.000
_reflns_number_gt 1687
_reflns_number_total 2405
_reflns_threshold_expression 'I > 2\s(I)'
_cod_data_source_file c6dt04390a2.cif
_cod_data_source_block 5
_cod_depositor_comments 'Adding full bibliography for 7041350--7041357.cif.'
_cod_database_code 7041355
_cambridge_user_name 'Schirin Hanf'
_cambridge_user_crsid sh811
_cambridge_supervisor_name 'Dominic Wright'
_cambridge_supervisor_crsid dsw1000
_cambridge_crystallographer_name 'Andrew Bond'
_cambridge_crystallographer_crsid adb29
_cambridge_sample_id SH185
_cambridge_data_id DW_B2_0127
_shelx_space_group_comment
;
The symmetry employed for this shelxl refinement is uniquely defined
by the following loop, which should always be used as a source of
symmetry information in preference to the above space-group names.
They are only intended as comments.
;
_shelx_estimated_absorpt_t_min 0.639
_shelx_estimated_absorpt_t_max 0.723

loop_
_space_group_symop_operation_xyz
'x, y, z'
'-x+1/2, y, -z'
'x+1/2, y+1/2, z+1/2'
'-x+1, y+1/2, -z+1/2'
'-x, -y, -z'
'x-1/2, -y, z'
'-x+1/2, -y+1/2, -z+1/2'
'x, -y+1/2, z+1/2'

loop_
_atom_site_label
_atom_site_type_symbol
_atom_site_fract_x
_atom_site_fract_y
_atom_site_fract_z
_atom_site_U_iso_or_equiv
_atom_site_adp_type
_atom_site_occupancy
_atom_site_site_symmetry_order
_atom_site_calc_flag
_atom_site_refinement_flags_posn
_atom_site_refinement_flags_adp
_atom_site_refinement_flags_occupancy
_atom_site_disorder_assembly
_atom_site_disorder_group
Cl1 Cl 0.30175(7) 0.89470(17) 0.30535(6) 0.0622(5) Uani 1 1 d . . . . .
P1 P 0.15425(8) 0.7274(2) 0.42557(7) 0.0661(5) Uani 1 1 d . . . . .
O1 O 0.1021(2) 0.6864(6) 0.47044(17) 0.0793(12) Uani 1 1 d D . . . .
N1 N 0.1109(2) 0.8059(5) 0.3046(2) 0.0618(12) Uani 1 1 d . . . . .
N2 N 0.2032(2) 0.5111(6) 0.3533(2) 0.0661(13) Uani 1 1 d . . . . .
Li1 Li 0.2072(5) 0.7109(12) 0.2949(5) 0.067(2) Uani 1 1 d . . . . .
C1 C 0.1217(4) 0.7718(8) 0.5321(3) 0.055(3) Uani 0.649(15) 1 d D U P A 1
H1A H 0.1719 0.7414 0.5555 0.066 Uiso 0.649(15) 1 calc R U P A 1
C2 C 0.1130(5) 0.9670(8) 0.5280(4) 0.114(3) Uani 0.649(15) 1 d D U P A 1
H2A H 0.1267 1.0141 0.5700 0.171 Uiso 0.649(15) 1 calc R U P A 1
H2B H 0.1443 1.0123 0.5035 0.171 Uiso 0.649(15) 1 calc R U P A 1
H2C H 0.0626 0.9951 0.5081 0.171 Uiso 0.649(15) 1 calc R U P A 1
C3 C 0.0666(5) 0.7057(9) 0.5660(4) 0.070(3) Uani 0.649(15) 1 d D U P A 1
H3A H 0.0166 0.7231 0.5405 0.084 Uiso 0.649(15) 1 calc R U P A 1
H3B H 0.0724 0.7629 0.6063 0.084 Uiso 0.649(15) 1 calc R U P A 1
C4 C 0.0828(5) 0.5188(8) 0.5762(4) 0.133(3) Uani 0.649(15) 1 d D U P A 1
H4A H 0.0491 0.4699 0.5978 0.199 Uiso 0.649(15) 1 calc R U P A 1
H4B H 0.0770 0.4642 0.5359 0.199 Uiso 0.649(15) 1 calc R U P A 1
H4C H 0.1325 0.5038 0.6014 0.199 Uiso 0.649(15) 1 calc R U P A 1
C1A C 0.1108(11) 0.6564(12) 0.5379(5) 0.120(10) Uani 0.351(15) 1 d D U P A 2
H1B H 0.1634 0.6720 0.5586 0.144 Uiso 0.351(15) 1 calc R U P A 2
C2A C 0.0828(5) 0.5188(8) 0.5762(4) 0.133(3) Uani 0.351(15) 1 d D U P A 2
H2D H 0.1004 0.5423 0.6207 0.199 Uiso 0.351(15) 1 calc R U P A 2
H2E H 0.0298 0.5182 0.5645 0.199 Uiso 0.351(15) 1 calc R U P A 2
H2F H 0.1007 0.4104 0.5672 0.199 Uiso 0.351(15) 1 calc R U P A 2
C3A C 0.0731(9) 0.8201(12) 0.5465(10) 0.097(8) Uani 0.351(15) 1 d D U P A 2
H3C H 0.0226 0.8184 0.5206 0.116 Uiso 0.351(15) 1 calc R U P A 2
H3D H 0.0719 0.8317 0.5905 0.116 Uiso 0.351(15) 1 calc R U P A 2
C4A C 0.1130(5) 0.9670(8) 0.5280(4) 0.114(3) Uani 0.351(15) 1 d D U P A 2
H4D H 0.0883 1.0698 0.5337 0.171 Uiso 0.351(15) 1 calc R U P A 2
H4E H 0.1627 0.9694 0.5541 0.171 Uiso 0.351(15) 1 calc R U P A 2
H4F H 0.1135 0.9562 0.4843 0.171 Uiso 0.351(15) 1 calc R U P A 2
C11 C 0.0857(3) 0.7929(7) 0.3553(3) 0.0588(14) Uani 1 1 d . . . . .
C12 C 0.0165(3) 0.8382(9) 0.3558(3) 0.0806(19) Uani 1 1 d . . . . .
H12 H 0.0008 0.8293 0.3928 0.097 Uiso 1 1 calc R U . . .
C13 C -0.0299(4) 0.8967(9) 0.3019(3) 0.092(2) Uani 1 1 d . . . . .
H13 H -0.0782 0.9267 0.3011 0.111 Uiso 1 1 calc R U . . .
C14 C -0.0052(4) 0.9106(9) 0.2501(4) 0.092(2) Uani 1 1 d . . . . .
H14 H -0.0355 0.9538 0.2127 0.111 Uiso 1 1 calc R U . . .
C15 C 0.0636(4) 0.8617(8) 0.2524(3) 0.0801(18) Uani 1 1 d . . . . .
H15 H 0.0792 0.8670 0.2153 0.096 Uiso 1 1 calc R U . . .
C21 C 0.1705(3) 0.5183(7) 0.3994(3) 0.0701(16) Uani 1 1 d . . . . .
C22 C 0.1545(6) 0.3770(10) 0.4283(5) 0.141(4) Uani 1 1 d . . . . .
H22 H 0.1308 0.3835 0.4609 0.169 Uiso 1 1 calc R U . . .
C23 C 0.1738(9) 0.2287(12) 0.4088(6) 0.190(6) Uani 1 1 d . . . . .
H23 H 0.1644 0.1301 0.4286 0.228 Uiso 1 1 calc R U . . .
C24 C 0.2062(6) 0.2188(10) 0.3616(5) 0.132(3) Uani 1 1 d . . . . .
H24 H 0.2190 0.1147 0.3477 0.159 Uiso 1 1 calc R U . . .
C25 C 0.2199(4) 0.3616(8) 0.3348(3) 0.085(2) Uani 1 1 d . . . . .
H25 H 0.2423 0.3556 0.3014 0.102 Uiso 1 1 calc R U . . .

loop_
_atom_site_aniso_label
_atom_site_aniso_U_11
_atom_site_aniso_U_22
_atom_site_aniso_U_33
_atom_site_aniso_U_23
_atom_site_aniso_U_13
_atom_site_aniso_U_12
Cl1 0.0598(8) 0.0727(9) 0.0623(8) -0.0121(7) 0.0306(6) -0.0176(7)
P1 0.0649(10) 0.0716(10) 0.0677(10) -0.0035(8) 0.0273(8) 0.0026(8)
O1 0.077(3) 0.110(3) 0.060(2) -0.002(2) 0.033(2) 0.000(2)
N1 0.067(3) 0.056(3) 0.067(3) 0.005(2) 0.026(3) 0.006(2)
N2 0.069(3) 0.063(3) 0.074(3) -0.001(2) 0.031(3) 0.007(2)
Li1 0.072(6) 0.059(6) 0.075(6) -0.003(5) 0.030(5) -0.005(5)
C1 0.056(5) 0.071(6) 0.043(4) -0.006(4) 0.022(4) -0.004(4)
C2 0.156(7) 0.097(5) 0.092(5) -0.009(4) 0.039(5) -0.021(5)
C3 0.072(6) 0.087(7) 0.058(5) -0.003(4) 0.032(4) -0.002(5)
C4 0.167(8) 0.105(6) 0.114(6) 0.016(5) 0.012(6) -0.029(6)
C1A 0.116(13) 0.128(13) 0.114(13) -0.004(9) 0.026(9) 0.008(9)
C2A 0.167(8) 0.105(6) 0.114(6) 0.016(5) 0.012(6) -0.029(6)
C3A 0.100(11) 0.101(11) 0.091(10) -0.005(8) 0.030(8) -0.004(8)
C4A 0.156(7) 0.097(5) 0.092(5) -0.009(4) 0.039(5) -0.021(5)
C11 0.061(3) 0.056(3) 0.067(4) -0.007(3) 0.030(3) 0.004(3)
C12 0.077(4) 0.087(5) 0.087(5) -0.009(4) 0.038(4) 0.014(4)
C13 0.074(4) 0.102(6) 0.096(5) -0.001(4) 0.014(4) 0.025(4)
C14 0.091(5) 0.097(5) 0.089(5) 0.014(4) 0.023(4) 0.039(4)
C15 0.089(5) 0.080(4) 0.078(4) 0.006(4) 0.033(4) 0.009(4)
C21 0.077(4) 0.067(4) 0.072(4) 0.010(3) 0.031(3) 0.005(3)
C22 0.231(12) 0.076(6) 0.158(8) 0.032(5) 0.124(9) 0.020(6)
C23 0.338(18) 0.072(6) 0.223(13) 0.045(7) 0.186(14) 0.038(8)
C24 0.189(10) 0.058(5) 0.167(9) 0.014(5) 0.077(8) 0.030(5)
C25 0.097(5) 0.062(4) 0.104(5) -0.005(4) 0.042(4) 0.014(4)

loop_
_atom_type_symbol
_atom_type_description
_atom_type_scat_dispersion_real
_atom_type_scat_dispersion_imag
_atom_type_scat_source
C C 0.0181 0.0091 'International Tables Vol C Tables 4.2.6.8 and 6.1.1.4'
H H 0.0000 0.0000 'International Tables Vol C Tables 4.2.6.8 and 6.1.1.4'
Li Li 0.0008 0.0003 'International Tables Vol C Tables 4.2.6.8 and 6.1.1.4'
N N 0.0311 0.0180 'International Tables Vol C Tables 4.2.6.8 and 6.1.1.4'
O O 0.0492 0.0322 'International Tables Vol C Tables 4.2.6.8 and 6.1.1.4'
P P 0.2955 0.4335 'International Tables Vol C Tables 4.2.6.8 and 6.1.1.4'
Cl Cl 0.3639 0.7018 'International Tables Vol C Tables 4.2.6.8 and 6.1.1.4'

loop_
_geom_angle_atom_site_label_1
_geom_angle_atom_site_label_2
_geom_angle_atom_site_label_3
_geom_angle
_geom_angle_site_symmetry_1
_geom_angle_site_symmetry_3
Li1 Cl1 Li1 78.9(4) . 7_565
O1 P1 C21 100.9(3) . .
O1 P1 C11 99.5(2) . .
C21 P1 C11 97.8(3) . .
C1A O1 P1 136.9(8) . .
C1 O1 P1 115.1(4) . .
C11 N1 C15 116.3(5) . .
C11 N1 Li1 125.8(5) . .
C15 N1 Li1 116.9(5) . .
C21 N2 C25 118.1(5) . .
C21 N2 Li1 123.1(5) . .
C25 N2 Li1 117.1(5) . .
N1 Li1 N2 92.6(4) . .
N1 Li1 Cl1 116.8(4) . .
N2 Li1 Cl1 126.0(5) . .
N1 Li1 Cl1 112.7(5) . 7_565
N2 Li1 Cl1 107.8(4) . 7_565
Cl1 Li1 Cl1 101.1(4) . 7_565
N1 Li1 Li1 131.1(6) . 7_565
N2 Li1 Li1 134.5(6) . 7_565
Cl1 Li1 Li1 51.3(3) . 7_565
Cl1 Li1 Li1 49.8(3) 7_565 7_565
O1 C1 C3 104.4(5) . .
O1 C1 C2 114.1(6) . .
C3 C1 C2 107.3(5) . .
O1 C1 H1A 110.3 . .
C3 C1 H1A 110.3 . .
C2 C1 H1A 110.3 . .
C1 C2 H2A 109.5 . .
C1 C2 H2B 109.5 . .
H2A C2 H2B 109.5 . .
C1 C2 H2C 109.5 . .
H2A C2 H2C 109.5 . .
H2B C2 H2C 109.5 . .
C1 C3 C4 105.9(6) . .
C1 C3 H3A 110.6 . .
C4 C3 H3A 110.6 . .
C1 C3 H3B 110.6 . .
C4 C3 H3B 110.6 . .
H3A C3 H3B 108.7 . .
C3 C4 H4A 109.5 . .
C3 C4 H4B 109.5 . .
H4A C4 H4B 109.5 . .
C3 C4 H4C 109.5 . .
H4A C4 H4C 109.5 . .
H4B C4 H4C 109.5 . .
O1 C1A C3A 92.9(10) . .
O1 C1A C2A 134.0(11) . .
C3A C1A C2A 107.6(8) . .
O1 C1A H1B 106.4 . .
C3A C1A H1B 106.4 . .
C2A C1A H1B 106.4 . .
C1A C2A H2D 109.5 . .
C1A C2A H2E 109.5 . .
H2D C2A H2E 109.5 . .
C1A C2A H2F 109.5 . .
H2D C2A H2F 109.5 . .
H2E C2A H2F 109.5 . .
C4A C3A C1A 110.5(9) . .
C4A C3A H3C 109.5 . .
C1A C3A H3C 109.5 . .
C4A C3A H3D 109.5 . .
C1A C3A H3D 109.5 . .
H3C C3A H3D 108.1 . .
C3A C4A H4D 109.5 . .
C3A C4A H4E 109.5 . .
H4D C4A H4E 109.5 . .
C3A C4A H4F 109.5 . .
H4D C4A H4F 109.5 . .
H4E C4A H4F 109.5 . .
N1 C11 C12 122.7(6) . .
N1 C11 P1 113.9(4) . .
C12 C11 P1 123.2(5) . .
C11 C12 C13 119.4(6) . .
C11 C12 H12 120.3 . .
C13 C12 H12 120.3 . .
C14 C13 C12 118.7(6) . .
C14 C13 H13 120.7 . .
C12 C13 H13 120.7 . .
C13 C14 C15 119.1(7) . .
C13 C14 H14 120.5 . .
C15 C14 H14 120.5 . .
N1 C15 C14 123.8(6) . .
N1 C15 H15 118.1 . .
C14 C15 H15 118.1 . .
N2 C21 C22 121.8(6) . .
N2 C21 P1 115.8(4) . .
C22 C21 P1 122.3(5) . .
C23 C22 C21 117.8(8) . .
C23 C22 H22 121.1 . .
C21 C22 H22 121.1 . .
C24 C23 C22 121.2(8) . .
C24 C23 H23 119.4 . .
C22 C23 H23 119.4 . .
C25 C24 C23 118.1(8) . .
C25 C24 H24 121.0 . .
C23 C24 H24 121.0 . .
N2 C25 C24 122.9(7) . .
N2 C25 H25 118.6 . .
C24 C25 H25 118.6 . .

loop_
_geom_bond_atom_site_label_1
_geom_bond_atom_site_label_2
_geom_bond_distance
_geom_bond_site_symmetry_2
Cl1 Li1 2.306(10) .
Cl1 Li1 2.354(10) 7_565
P1 O1 1.618(4) .
P1 C21 1.840(6) .
P1 C11 1.842(6) .
O1 C1A 1.489(9) .
O1 C1 1.495(7) .
N1 C11 1.341(6) .
N1 C15 1.354(8) .
N1 Li1 2.059(11) .
N2 C21 1.333(7) .
N2 C25 1.341(7) .
N2 Li1 2.086(11) .
Li1 Cl1 2.354(10) 7_565
Li1 Li1 2.961(19) 7_565
C1 C3 1.542(7) .
C1 C2 1.586(7) .
C1 H1A 1.0000 .
C2 H2A 0.9800 .
C2 H2B 0.9800 .
C2 H2C 0.9800 .
C3 C4 1.546(8) .
C3 H3A 0.9900 .
C3 H3B 0.9900 .
C4 H4A 0.9800 .
C4 H4B 0.9800 .
C4 H4C 0.9800 .
C1A C3A 1.542(10) .
C1A C2A 1.577(9) .
C1A H1B 1.0000 .
C2A H2D 0.9800 .
C2A H2E 0.9800 .
C2A H2F 0.9800 .
C3A C4A 1.524(9) .
C3A H3C 0.9900 .
C3A H3D 0.9900 .
C4A H4D 0.9800 .
C4A H4E 0.9800 .
C4A H4F 0.9800 .
C11 C12 1.377(8) .
C12 C13 1.379(9) .
C12 H12 0.9500 .
C13 C14 1.360(9) .
C13 H13 0.9500 .
C14 C15 1.363(9) .
C14 H14 0.9500 .
C15 H15 0.9500 .
C21 C22 1.383(9) .
C22 C23 1.358(12) .
C22 H22 0.9500 .
C23 C24 1.352(12) .
C23 H23 0.9500 .
C24 C25 1.355(10) .
C24 H24 0.9500 .
C25 H25 0.9500 .

loop_
_geom_torsion_atom_site_label_1
_geom_torsion_atom_site_label_2
_geom_torsion_atom_site_label_3
_geom_torsion_atom_site_label_4
_geom_torsion
C21 P1 O1 C1A 94.1(8)
C11 P1 O1 C1A -165.9(7)
C21 P1 O1 C1 133.4(5)
C11 P1 O1 C1 -126.6(4)
P1 O1 C1 C3 -177.4(4)
P1 O1 C1 C2 65.8(7)
O1 C1 C3 C4 65.3(8)
C2 C1 C3 C4 -173.3(7)
P1 O1 C1A C3A 111.2(10)
P1 O1 C1A C2A -130.8(14)
O1 C1A C3A C4A -58.9(16)
C2A C1A C3A C4A 162.9(12)
C15 N1 C11 C12 -2.1(8)
Li1 N1 C11 C12 -170.4(6)
C15 N1 C11 P1 -176.8(4)
Li1 N1 C11 P1 14.9(7)
O1 P1 C11 N1 -167.9(4)
C21 P1 C11 N1 -65.4(4)
O1 P1 C11 C12 17.4(6)
C21 P1 C11 C12 119.9(5)
N1 C11 C12 C13 1.2(10)
P1 C11 C12 C13 175.5(5)
C11 C12 C13 C14 -1.2(11)
C12 C13 C14 C15 2.0(12)
C11 N1 C15 C14 3.0(9)
Li1 N1 C15 C14 172.4(7)
C13 C14 C15 N1 -3.1(12)
C25 N2 C21 C22 0.6(10)
Li1 N2 C21 C22 165.4(8)
C25 N2 C21 P1 176.4(5)
Li1 N2 C21 P1 -18.8(7)
O1 P1 C21 N2 169.7(4)
C11 P1 C21 N2 68.4(5)
O1 P1 C21 C22 -14.5(8)
C11 P1 C21 C22 -115.8(8)
N2 C21 C22 C23 0.7(16)
P1 C21 C22 C23 -174.8(10)
C21 C22 C23 C24 -1(2)
C22 C23 C24 C25 1(2)
C21 N2 C25 C24 -1.2(11)
Li1 N2 C25 C24 -166.9(8)
C23 C24 C25 N2 0.5(16)
